data_7225784
loop_
_publ_author_name
'Alyapyshev, Mikhail'
'Ashina, Julia'
'Dar'in, Dmitry'
'Kenf, Ekaterina V.'
'Kirsanov, Dmitry'
'Tkachenko, Lyudmila I.'
'Legin, Andrey'
'Starova, Galina L.'
'Babain, Vasiliy'

_publ_section_title
;
 1,10-phenanthroline-2,9-dicarboxamides as ligands for separation and
 sensing of hazardous metals
;
_journal_name_full 'RSC Adv.'
_journal_paper_doi 10.1039/C6RA08946A
_journal_year 2016
_chemical_formula_moiety 'C68 H68 Cd N8 O4, 3(N O3), C3'
_chemical_formula_sum 'C71 H68 Cd N11 O13'
_chemical_formula_weight 1395.76
_chemical_name_systematic
;
 ? 
;
_space_group_crystal_system triclinic
_space_group_IT_number 2
_space_group_name_Hall '-P 1'
_space_group_name_H-M_alt 'P -1'
_symmetry_space_group_name_Hall '-P 1'
_symmetry_space_group_name_H-M 'P -1'
_atom_sites_solution_hydrogens geom
_atom_sites_solution_primary iterative
_atom_sites_solution_secondary difmap
_audit_creation_date 2015-07-01
_audit_creation_method
;
  Olex2 1.2-ac2
  (compiled 2012.03.27 svn.r2268, GUI svn.r4156)
;
_audit_update_record
;
2015-09-29 deposited with the CCDC.
2016-06-29 downloaded from the CCDC.
;
_cell_angle_alpha 69.773(3)
_cell_angle_beta 81.128(3)
_cell_angle_gamma 70.968(3)
_cell_formula_units_Z 2
_cell_length_a 14.2531(4)
_cell_length_b 16.5873(5)
_cell_length_c 17.4309(5)
_cell_measurement_reflns_used 20586
_cell_measurement_temperature 100(2)
_cell_measurement_theta_max 32.2470
_cell_measurement_theta_min 3.5900
_cell_volume 3651.5(2)
_computing_cell_refinement
;
CrysAlisPro, Agilent Technologies,
Version 1.171.36.32 (release 02-08-2013 CrysAlis171 .NET)
(compiled Aug  2 2013,16:46:58)
;
_computing_data_collection
;
CrysAlisPro, Agilent Technologies,
Version 1.171.36.32 (release 02-08-2013 CrysAlis171 .NET)
(compiled Aug  2 2013,16:46:58)
;
_computing_data_reduction
;
CrysAlisPro, Agilent Technologies,
Version 1.171.36.32 (release 02-08-2013 CrysAlis171 .NET)
(compiled Aug  2 2013,16:46:58)
;
_computing_molecular_graphics
;
O. V. Dolomanov, L. J. Bourhis, R. J. Gildea, J. A. K. Howard and H. Puschmann,
OLEX2: a complete structure solution, refinement and analysis program.
J. Appl. Cryst. (2009). 42, 339-341.
;
_computing_publication_material
;
O. V. Dolomanov, L. J. Bourhis, R. J. Gildea, J. A. K. Howard and H. Puschmann,
OLEX2: a complete structure solution, refinement and analysis program.
J. Appl. Cryst. (2009). 42, 339-341.
;
_computing_structure_refinement
;
SHELXL, G.M. Sheldrick, Acta Cryst.
(2008). A64, 112-122
;
_computing_structure_solution 'J. Appl. Cryst. (2007) 40, 786-790'
_diffrn_ambient_temperature 100(2)
_diffrn_detector_area_resol_mean 10.3829
_diffrn_measured_fraction_theta_full 0.9846
_diffrn_measured_fraction_theta_max 0.9846
_diffrn_measurement_details
;
  1 omega  -33.00    0.00   1.0000   55.0000
omega____ theta____ kappa____ phi______ frames
    -      -17.9931  -57.0000 -150.0000 33

  2 omega  -14.00   14.00   1.0000   55.0000
omega____ theta____ kappa____ phi______ frames
    -       19.8681   77.0000   30.0000 28

  3 omega  -40.00  -12.00   1.0000   55.0000
omega____ theta____ kappa____ phi______ frames
    -       19.8681  -38.0000 -120.0000 28

  4 omega  -20.00   62.00   1.0000   55.0000
omega____ theta____ kappa____ phi______ frames
    -       19.8681  -99.0000   90.0000 82

  5 omega   23.00   54.00   1.0000   55.0000
omega____ theta____ kappa____ phi______ frames
    -       19.8681   38.0000   90.0000 31

  6 omega   36.00  108.00   1.0000   55.0000
omega____ theta____ kappa____ phi______ frames
    -       19.8681  178.0000  -90.0000 72

  7 omega  -56.00   46.00   1.0000   55.0000
omega____ theta____ kappa____ phi______ frames
    -       19.8681  -38.0000  -60.0000 102

  8 omega   62.00   95.00   1.0000   55.0000
omega____ theta____ kappa____ phi______ frames
    -       19.8681   38.0000  -60.0000 33

  9 omega  -11.00   39.00   1.0000   55.0000
omega____ theta____ kappa____ phi______ frames
    -       19.8681   77.0000 -120.0000 50
;
_diffrn_measurement_device_type 'SuperNova, Dual, Cu at zero, Atlas'
_diffrn_measurement_method '\w scans'
_diffrn_orient_matrix_UB_11 0.0374718000
_diffrn_orient_matrix_UB_12 -0.0379629000
_diffrn_orient_matrix_UB_13 -0.0061726000
_diffrn_orient_matrix_UB_21 -0.0146949000
_diffrn_orient_matrix_UB_22 -0.0276872000
_diffrn_orient_matrix_UB_23 0.0379979000
_diffrn_orient_matrix_UB_31 -0.0340187000
_diffrn_orient_matrix_UB_32 -0.0081206000
_diffrn_orient_matrix_UB_33 -0.0200673000
_diffrn_radiation_monochromator mirror
_diffrn_radiation_type 'Mo K\a'
_diffrn_radiation_wavelength 0.7107
_diffrn_reflns_av_R_equivalents 0.0292
_diffrn_reflns_av_unetI/netI 0.0428
_diffrn_reflns_limit_h_max 18
_diffrn_reflns_limit_h_min -18
_diffrn_reflns_limit_k_max 21
_diffrn_reflns_limit_k_min -21
_diffrn_reflns_limit_l_max 22
_diffrn_reflns_limit_l_min -22
_diffrn_reflns_number 40195
_diffrn_reflns_theta_full 27.50
_diffrn_reflns_theta_max 27.50
_diffrn_reflns_theta_min 3.03
_diffrn_source 'SuperNova (Mo) X-ray Source'
_exptl_absorpt_coefficient_mu 0.366
_exptl_absorpt_correction_T_max 1.00000
_exptl_absorpt_correction_T_min 0.92328
_exptl_absorpt_correction_type multi-scan
_exptl_absorpt_process_details
;
CrysAlisPro, Agilent Technologies,
Version 1.171.36.32 (release 02-08-2013 CrysAlis171 .NET)
(compiled Aug  2 2013,16:46:58)
Empirical absorption correction using spherical harmonics,
 implemented in SCALE3 ABSPACK scaling algorithm.
;
_exptl_crystal_colour yellow
_exptl_crystal_density_diffrn 1.269
_exptl_crystal_density_method 'not measured'
_exptl_crystal_description prizm
_exptl_crystal_F_000 1446
_exptl_crystal_size_max 0.36
_exptl_crystal_size_mid 0.18
_exptl_crystal_size_min 0.16
_platon_squeeze_details
;
;
_refine_diff_density_max 2.643
_refine_diff_density_min -0.503
_refine_diff_density_rms 0.089
_refine_ls_extinction_method none
_refine_ls_goodness_of_fit_ref 1.074
_refine_ls_hydrogen_treatment mixed
_refine_ls_matrix_type full
_refine_ls_number_parameters 867
_refine_ls_number_reflns 16543
_refine_ls_number_restraints 0
_refine_ls_restrained_S_all 1.074
_refine_ls_R_factor_all 0.0516
_refine_ls_R_factor_gt 0.0443
_refine_ls_shift/su_max 0.001
_refine_ls_shift/su_mean 0.000
_refine_ls_structure_factor_coef Fsqd
_refine_ls_weighting_details 'calc w=1/[\s^2^(Fo^2^)+(0.0681P)^2^+2.2241P] where P=(Fo^2^+2Fc^2^)/3'
_refine_ls_weighting_scheme calc
_refine_ls_wR_factor_gt 0.1172
_refine_ls_wR_factor_ref 0.1224
_reflns_number_gt 14270
_reflns_number_total 16543
_reflns_threshold_expression >2sigma(I)
_cod_data_source_file c6ra08946a2.cif
_cod_data_source_block dvdcd1
_cod_original_cell_volume 3651.52(19)
_cod_database_code 7225784
_chemical_oxdiff_formula 'C34 O8 H38 N8'
_reflns_odcompleteness_completeness 98.46
_reflns_odcompleteness_iscentric 1
_reflns_odcompleteness_theta 30.01

loop_
_space_group_symop_id
_space_group_symop_operation_xyz
1 'x, y, z'
2 '-x, -y, -z'

loop_
_atom_site_label
_atom_site_type_symbol
_atom_site_fract_x
_atom_site_fract_y
_atom_site_fract_z
_atom_site_U_iso_or_equiv
_atom_site_adp_type
_atom_site_occupancy
_atom_site_symmetry_multiplicity
_atom_site_calc_flag
_atom_site_refinement_flags
Cd1 Cd 0.762441(11) -0.000672(11) 0.305617(9) 0.01314(6) Uani 1 1 d .
O2 O 0.63693(12) -0.09342(12) 0.31843(10) 0.0182(3) Uani 1 1 d .
O2A O 0.62833(13) 0.13732(12) 0.24550(10) 0.0208(4) Uani 1 1 d .
N1A N 0.79529(14) -0.10499(13) 0.43798(12) 0.0141(4) Uani 1 1 d .
O1A O 0.89367(12) -0.14201(12) 0.30797(10) 0.0191(3) Uani 1 1 d .
O1 O 0.86738(13) 0.07252(13) 0.34474(10) 0.0216(4) Uani 1 1 d .
N2 N 0.73351(14) -0.01351(14) 0.18246(12) 0.0151(4) Uani 1 1 d .
N2A N 0.65043(13) 0.05440(13) 0.40272(11) 0.0135(4) Uani 1 1 d .
N3A N 1.01050(15) -0.26343(14) 0.37924(12) 0.0184(4) Uani 1 1 d .
N4A N 0.53169(15) 0.26868(14) 0.26044(12) 0.0186(4) Uani 1 1 d .
O5 O 0.26633(16) 0.84462(16) 0.49425(14) 0.0387(5) Uani 1 1 d .
N1 N 0.84016(14) 0.08839(13) 0.19371(12) 0.0145(4) Uani 1 1 d .
N3 N 0.99308(15) 0.13635(14) 0.30626(12) 0.0176(4) Uani 1 1 d .
O4 O 0.25187(19) 0.87208(19) 0.36490(16) 0.0508(6) Uani 1 1 d .
C8A C 0.51135(17) 0.10315(16) 0.52139(15) 0.0172(5) Uani 1 1 d .
H8A H 0.4639 0.1196 0.5606 0.021 Uiso 1 1 calc R
N4 N 0.66002(15) -0.21036(15) 0.27082(13) 0.0199(4) Uani 1 1 d .
C4A C 0.73513(16) -0.14696(16) 0.57934(14) 0.0155(4) Uani 1 1 d .
C6A C 0.59892(18) -0.03877(17) 0.62615(14) 0.0185(5) Uani 1 1 d .
H6A H 0.5574 -0.0222 0.6683 0.022 Uiso 1 1 calc R
C12A C 0.73197(16) -0.08597(15) 0.49931(13) 0.0133(4) Uani 1 1 d .
C22 C 1.00981(19) 0.11951(18) 0.39301(15) 0.0214(5) Uani 1 1 d .
H22A H 0.9479 0.1189 0.4251 0.026 Uiso 1 1 calc R
H22B H 1.0304 0.1681 0.3971 0.026 Uiso 1 1 calc R
C1 C 0.89086(16) 0.13879(16) 0.20227(14) 0.0162(4) Uani 1 1 d .
C24A C 0.58152(17) 0.18121(17) 0.29139(14) 0.0171(5) Uani 1 1 d .
O3 O 0.38991(17) 0.78402(17) 0.42305(16) 0.0447(6) Uani 1 1 d .
C10A C 0.57828(16) 0.13199(16) 0.38259(14) 0.0146(4) Uani 1 1 d .
C11 C 0.75043(16) 0.04999(16) 0.11348(14) 0.0160(4) Uani 1 1 d .
C7A C 0.58891(17) 0.02248(16) 0.54393(14) 0.0153(4) Uani 1 1 d .
C9A C 0.50573(17) 0.15779(16) 0.44116(15) 0.0168(4) Uani 1 1 d .
H9A H 0.4545 0.2112 0.4258 0.020 Uiso 1 1 calc R
C4 C 0.81868(17) 0.17831(17) 0.05123(14) 0.0189(5) Uani 1 1 d .
C14A C 1.06576(17) -0.31187(17) 0.45286(15) 0.0191(5) Uani 1 1 d .
C11A C 0.65589(16) 0.00017(16) 0.48112(13) 0.0138(4) Uani 1 1 d .
C3A C 0.80423(17) -0.23276(16) 0.59190(14) 0.0168(4) Uani 1 1 d .
H3A H 0.8069 -0.2763 0.6430 0.020 Uiso 1 1 calc R
C5A C 0.66805(18) -0.12029(18) 0.64284(14) 0.0187(5) Uani 1 1 d .
H5A H 0.6723 -0.1597 0.6961 0.022 Uiso 1 1 calc R
C25A C 0.49432(17) 0.32895(16) 0.30841(14) 0.0171(5) Uani 1 1 d .
C1A C 0.86373(16) -0.18540(16) 0.45183(14) 0.0151(4) Uani 1 1 d .
C26A C 0.55674(18) 0.33605(17) 0.35811(15) 0.0194(5) Uani 1 1 d .
H26A H 0.6238 0.3038 0.3589 0.023 Uiso 1 1 calc R
C25 C 0.72517(18) -0.26156(17) 0.22096(15) 0.0189(5) Uani 1 1 d .
C2A C 0.86793(17) -0.25217(16) 0.52849(14) 0.0175(5) Uani 1 1 d .
H2A H 0.9133 -0.3089 0.5363 0.021 Uiso 1 1 calc R
C12 C 0.80512(16) 0.10680(16) 0.11979(14) 0.0155(4) Uani 1 1 d .
C30A C 0.39509(18) 0.37950(17) 0.30450(16) 0.0204(5) Uani 1 1 d .
H30A H 0.3539 0.3755 0.2703 0.025 Uiso 1 1 calc R
C15A C 1.07924(19) -0.40335(18) 0.48847(17) 0.0242(5) Uani 1 1 d .
H15A H 1.0561 -0.4344 0.4639 0.029 Uiso 1 1 calc R
C9 C 0.64963(18) -0.06100(18) 0.10484(15) 0.0212(5) Uani 1 1 d .
H9 H 0.6171 -0.1008 0.1035 0.025 Uiso 1 1 calc R
C2 C 0.90593(18) 0.21346(17) 0.13759(15) 0.0206(5) Uani 1 1 d .
H2 H 0.9402 0.2489 0.1453 0.025 Uiso 1 1 calc R
C13A C 0.92578(17) -0.19499(16) 0.37437(14) 0.0158(4) Uani 1 1 d .
C13 C 0.91799(17) 0.11215(16) 0.28983(14) 0.0169(4) Uani 1 1 d .
C19A C 1.10538(18) -0.26616(18) 0.48638(15) 0.0216(5) Uani 1 1 d .
H19A H 1.0986 -0.2053 0.4608 0.026 Uiso 1 1 calc R
C6 C 0.73237(19) 0.13637(19) -0.03200(15) 0.0250(5) Uani 1 1 d .
H6 H 0.7101 0.1454 -0.0826 0.030 Uiso 1 1 calc R
C5 C 0.78027(19) 0.19176(19) -0.02529(15) 0.0240(5) Uani 1 1 d .
H5 H 0.7885 0.2393 -0.0709 0.029 Uiso 1 1 calc R
C3 C 0.86898(18) 0.23292(17) 0.06261(15) 0.0205(5) Uani 1 1 d .
H3 H 0.8774 0.2824 0.0194 0.025 Uiso 1 1 calc R
C10 C 0.68537(16) -0.06813(16) 0.17890(14) 0.0156(4) Uani 1 1 d .
C24 C 0.66020(16) -0.12659(17) 0.26212(14) 0.0166(4) Uani 1 1 d .
C22A C 1.06376(19) -0.2762(2) 0.30234(16) 0.0256(6) Uani 1 1 d .
H22C H 1.0161 -0.2563 0.2606 0.031 Uiso 1 1 calc R
H22D H 1.0973 -0.3396 0.3115 0.031 Uiso 1 1 calc R
C8 C 0.66367(18) 0.00525(19) 0.03527(15) 0.0221(5) Uani 1 1 d .
H8 H 0.6392 0.0116 -0.0136 0.026 Uiso 1 1 calc R
C30 C 0.82674(19) -0.28094(19) 0.22378(16) 0.0236(5) Uani 1 1 d .
H30 H 0.8523 -0.2575 0.2544 0.028 Uiso 1 1 calc R
C27 C 0.75080(19) -0.35020(18) 0.13226(16) 0.0224(5) Uani 1 1 d .
H27 H 0.7249 -0.3728 0.1011 0.027 Uiso 1 1 calc R
C28 C 0.85334(19) -0.37121(17) 0.13474(15) 0.0198(5) Uani 1 1 d .
C14 C 1.07497(17) 0.15123(18) 0.24948(14) 0.0188(5) Uani 1 1 d .
C26 C 0.68651(19) -0.29621(18) 0.17533(16) 0.0224(5) Uani 1 1 d .
H26 H 0.6181 -0.2834 0.1736 0.027 Uiso 1 1 calc R
N5 N 0.30434(19) 0.83215(17) 0.43123(17) 0.0324(5) Uani 1 1 d .
C7 C 0.71518(17) 0.06401(18) 0.03728(15) 0.0195(5) Uani 1 1 d .
C23 C 1.0881(2) 0.0313(2) 0.42794(16) 0.0269(6) Uani 1 1 d .
H23A H 1.1497 0.0320 0.3968 0.040 Uiso 1 1 calc R
H23B H 1.0673 -0.0171 0.4252 0.040 Uiso 1 1 calc R
H23C H 1.0969 0.0230 0.4839 0.040 Uiso 1 1 calc R
C17A C 1.16639(19) -0.40335(19) 0.59766(16) 0.0265(6) Uani 1 1 d .
C29 C 0.89045(19) -0.33544(19) 0.18088(17) 0.0244(5) Uani 1 1 d .
H29 H 0.9588 -0.3483 0.1829 0.029 Uiso 1 1 calc R
C15 C 1.10149(18) 0.22906(18) 0.23296(15) 0.0206(5) Uani 1 1 d .
H15 H 1.0649 0.2725 0.2571 0.025 Uiso 1 1 calc R
C33A C 0.5339(2) 0.31094(19) 0.17036(16) 0.0272(6) Uani 1 1 d .
H33A H 0.4738 0.3605 0.1551 0.033 Uiso 1 1 calc R
H33B H 0.5356 0.2672 0.1445 0.033 Uiso 1 1 calc R
C29A C 0.35786(19) 0.43612(18) 0.35200(18) 0.0256(5) Uani 1 1 d .
H29A H 0.2915 0.4703 0.3492 0.031 Uiso 1 1 calc R
C34 C 0.6947(3) -0.2977(2) 0.41724(19) 0.0388(7) Uani 1 1 d .
H34A H 0.7559 -0.3359 0.4015 0.058 Uiso 1 1 calc R
H34B H 0.6669 -0.3315 0.4668 0.058 Uiso 1 1 calc R
H34C H 0.7074 -0.2483 0.4261 0.058 Uiso 1 1 calc R
C16 C 1.18262(19) 0.24208(19) 0.18053(16) 0.0245(5) Uani 1 1 d .
H16 H 1.2000 0.2944 0.1698 0.029 Uiso 1 1 calc R
C19 C 1.13097(19) 0.08550(19) 0.21533(16) 0.0231(5) Uani 1 1 d .
H19 H 1.1146 0.0324 0.2277 0.028 Uiso 1 1 calc R
C16A C 1.12788(19) -0.44790(18) 0.56136(17) 0.0268(6) Uani 1 1 d .
H16A H 1.1349 -0.5088 0.5865 0.032 Uiso 1 1 calc R
C17 C 1.23837(19) 0.1782(2) 0.14372(16) 0.0283(6) Uani 1 1 d .
C18 C 1.2122(2) 0.0994(2) 0.16217(18) 0.0302(6) Uani 1 1 d .
H18 H 1.2494 0.0555 0.1388 0.036 Uiso 1 1 calc R
C33 C 0.6218(2) -0.26190(19) 0.34948(17) 0.0286(6) Uani 1 1 d .
H33C H 0.6073 -0.3120 0.3423 0.034 Uiso 1 1 calc R
H33D H 0.5601 -0.2236 0.3658 0.034 Uiso 1 1 calc R
C18A C 1.1552(2) -0.31205(19) 0.55837(16) 0.0264(6) Uani 1 1 d .
H18A H 1.1816 -0.2814 0.5810 0.032 Uiso 1 1 calc R
C27A C 0.51843(19) 0.39139(18) 0.40645(16) 0.0233(5) Uani 1 1 d .
H27A H 0.5597 0.3946 0.4411 0.028 Uiso 1 1 calc R
C23A C 1.1390(2) -0.2243(3) 0.27250(19) 0.0448(9) Uani 1 1 d .
H23D H 1.1727 -0.2347 0.2231 0.067 Uiso 1 1 calc R
H23E H 1.1865 -0.2440 0.3136 0.067 Uiso 1 1 calc R
H23F H 1.1057 -0.1613 0.2617 0.067 Uiso 1 1 calc R
C28A C 0.41881(19) 0.44241(18) 0.40394(17) 0.0243(5) Uani 1 1 d .
C31A C 0.3768(2) 0.5050(2) 0.4545(2) 0.0381(7) Uani 1 1 d .
H31A H 0.3115 0.5003 0.4772 0.046 Uiso 1 1 calc R
H31B H 0.4192 0.4866 0.4997 0.046 Uiso 1 1 calc R
C21 C 1.4248(2) 0.1421(3) 0.1246(2) 0.0513(10) Uani 1 1 d .
H21A H 1.4777 0.1536 0.0852 0.077 Uiso 1 1 calc R
H21B H 1.4313 0.0790 0.1433 0.077 Uiso 1 1 calc R
H21C H 1.4280 0.1608 0.1702 0.077 Uiso 1 1 calc R
C31 C 0.9225(2) -0.42871(18) 0.08646(16) 0.0238(5) Uani 1 1 d .
H31C H 0.9847 -0.4605 0.1137 0.029 Uiso 1 1 calc R
H31D H 0.8931 -0.4730 0.0845 0.029 Uiso 1 1 calc R
C20A C 1.2204(2) -0.4520(2) 0.67716(18) 0.0347(7) Uani 1 1 d .
H20A H 1.2179 -0.5136 0.6970 0.042 Uiso 1 1 calc R
H20B H 1.2896 -0.4534 0.6662 0.042 Uiso 1 1 calc R
C21A C 1.1771(3) -0.4087(2) 0.74329(19) 0.0404(7) Uani 1 1 d .
H21D H 1.1817 -0.3485 0.7250 0.061 Uiso 1 1 calc R
H21E H 1.2135 -0.4429 0.7920 0.061 Uiso 1 1 calc R
H21F H 1.1087 -0.4075 0.7549 0.061 Uiso 1 1 calc R
C20 C 1.3268(2) 0.1935(3) 0.0858(2) 0.0415(8) Uani 1 1 d .
H20C H 1.3252 0.1759 0.0385 0.050 Uiso 1 1 calc R
H20D H 1.3210 0.2572 0.0666 0.050 Uiso 1 1 calc R
C32A C 0.3685(4) 0.6006(3) 0.4056(3) 0.0704(14) Uani 1 1 d .
H32A H 0.3239 0.6201 0.3624 0.106 Uiso 1 1 calc R
H32B H 0.4328 0.6056 0.3825 0.106 Uiso 1 1 calc R
H32C H 0.3434 0.6376 0.4405 0.106 Uiso 1 1 calc R
C34A C 0.6232(3) 0.3453(3) 0.1396(2) 0.0461(9) Uani 1 1 d .
H34D H 0.6240 0.3696 0.0810 0.069 Uiso 1 1 calc R
H34E H 0.6828 0.2968 0.1560 0.069 Uiso 1 1 calc R
H34F H 0.6195 0.3915 0.1623 0.069 Uiso 1 1 calc R
C32 C 0.9429(3) -0.3728(2) 0.00053(19) 0.0399(8) Uani 1 1 d .
H32D H 0.8825 -0.3461 -0.0284 0.060 Uiso 1 1 calc R
H32E H 0.9913 -0.4103 -0.0272 0.060 Uiso 1 1 calc R
H32F H 0.9679 -0.3263 0.0023 0.060 Uiso 1 1 calc R
C36 C 1.0318(2) 1.0059(2) 0.0575(2) 0.0425(6) Uani 1 1 d .
C38 C 0.9531(5) 0.8868(4) 0.0798(4) 0.0425(6) Uani 0.50 1 d P
C35 C 1.0081(5) 1.0372(4) -0.0306(4) 0.0425(6) Uani 0.50 1 d P
C37 C 0.9894(5) 0.9303(4) 0.1040(4) 0.0425(6) Uani 0.50 1 d P
C39 C 0.9290(5) 0.9199(4) -0.0110(4) 0.0425(6) Uani 0.50 1 d P
O11 O 0.85000(15) 0.46076(14) 0.76471(14) 0.0343(5) Uani 1 1 d .
O10 O 0.90252(18) 0.57548(15) 0.74832(14) 0.0399(5) Uani 1 1 d .
O9 O 0.90017(17) 0.53293(17) 0.64488(15) 0.0425(5) Uani 1 1 d .
N7 N 0.88560(16) 0.52522(16) 0.71806(15) 0.0274(5) Uani 1 1 d .
O7 O 0.17012(18) 0.55926(17) 0.08841(15) 0.0460(6) Uani 1 1 d .
O6 O 0.27988(19) 0.42736(19) 0.11508(18) 0.0500(6) Uani 1 1 d .
N6 N 0.2322(2) 0.4921(2) 0.06320(19) 0.0455(7) Uani 1 1 d .
O8 O 0.2352(3) 0.5039(3) -0.00928(19) 0.0817(11) Uani 1 1 d .

loop_
_atom_site_aniso_label
_atom_site_aniso_U_11
_atom_site_aniso_U_22
_atom_site_aniso_U_33
_atom_site_aniso_U_23
_atom_site_aniso_U_13
_atom_site_aniso_U_12
Cd1 0.01387(9) 0.01494(9) 0.01024(9) -0.00420(6) 0.00099(6) -0.00422(6)
O2 0.0198(8) 0.0198(9) 0.0163(8) -0.0088(7) 0.0039(6) -0.0064(7)
O2A 0.0213(8) 0.0219(9) 0.0158(8) -0.0081(7) 0.0002(6) -0.0002(7)
N1A 0.0137(9) 0.0156(10) 0.0136(9) -0.0043(8) 0.0009(7) -0.0061(7)
O1A 0.0192(8) 0.0218(9) 0.0130(8) -0.0051(7) -0.0006(6) -0.0025(7)
O1 0.0232(9) 0.0304(10) 0.0146(8) -0.0045(7) 0.0016(6) -0.0164(8)
N2 0.0126(9) 0.0185(10) 0.0155(9) -0.0080(8) 0.0021(7) -0.0047(7)
N2A 0.0128(9) 0.0162(10) 0.0123(9) -0.0050(8) 0.0003(7) -0.0053(7)
N3A 0.0159(9) 0.0198(11) 0.0176(10) -0.0066(8) -0.0009(7) -0.0020(8)
N4A 0.0180(10) 0.0168(10) 0.0169(10) -0.0046(8) -0.0013(7) -0.0004(8)
O5 0.0367(12) 0.0440(14) 0.0378(12) -0.0129(11) 0.0027(9) -0.0172(10)
N1 0.0125(9) 0.0163(10) 0.0130(9) -0.0044(8) -0.0003(7) -0.0024(7)
N3 0.0174(9) 0.0221(11) 0.0152(9) -0.0057(8) 0.0007(7) -0.0092(8)
O4 0.0462(14) 0.0591(17) 0.0408(14) -0.0105(12) -0.0009(11) -0.0135(12)
C8A 0.0166(11) 0.0190(12) 0.0193(11) -0.0095(10) 0.0031(8) -0.0077(9)
N4 0.0194(10) 0.0223(11) 0.0225(10) -0.0128(9) 0.0077(8) -0.0099(8)
C4A 0.0127(10) 0.0215(12) 0.0143(11) -0.0059(9) 0.0003(8) -0.0078(9)
C6A 0.0192(11) 0.0250(13) 0.0134(11) -0.0084(10) 0.0021(8) -0.0080(9)
C12A 0.0125(10) 0.0162(11) 0.0125(10) -0.0038(9) -0.0010(8) -0.0064(8)
C22 0.0249(12) 0.0302(14) 0.0162(11) -0.0103(10) 0.0021(9) -0.0153(11)
C1 0.0136(10) 0.0195(12) 0.0159(11) -0.0057(9) -0.0001(8) -0.0053(9)
C24A 0.0148(10) 0.0203(12) 0.0159(11) -0.0053(9) -0.0016(8) -0.0048(9)
O3 0.0353(12) 0.0417(14) 0.0606(16) -0.0232(12) 0.0015(11) -0.0100(10)
C10A 0.0141(10) 0.0157(11) 0.0159(11) -0.0074(9) 0.0008(8) -0.0049(8)
C11 0.0134(10) 0.0203(12) 0.0127(10) -0.0059(9) 0.0010(8) -0.0031(9)
C7A 0.0164(10) 0.0180(12) 0.0154(11) -0.0078(9) 0.0030(8) -0.0092(9)
C9A 0.0143(10) 0.0164(11) 0.0207(11) -0.0085(9) 0.0022(8) -0.0042(9)
C4 0.0161(11) 0.0222(13) 0.0152(11) -0.0028(10) 0.0007(8) -0.0053(9)
C14A 0.0121(10) 0.0206(12) 0.0195(12) -0.0046(10) 0.0000(8) -0.0001(9)
C11A 0.0146(10) 0.0167(11) 0.0125(10) -0.0054(9) 0.0006(8) -0.0073(9)
C3A 0.0181(11) 0.0174(12) 0.0132(10) 0.0005(9) -0.0031(8) -0.0075(9)
C5A 0.0195(11) 0.0261(13) 0.0115(10) -0.0054(10) 0.0017(8) -0.0096(10)
C25A 0.0185(11) 0.0138(11) 0.0162(11) -0.0031(9) 0.0017(8) -0.0039(9)
C1A 0.0113(10) 0.0170(11) 0.0174(11) -0.0057(9) -0.0007(8) -0.0042(8)
C26A 0.0161(11) 0.0161(12) 0.0231(12) -0.0025(10) 0.0002(9) -0.0054(9)
C25 0.0209(12) 0.0171(12) 0.0194(11) -0.0078(10) 0.0025(9) -0.0059(9)
C2A 0.0165(11) 0.0150(11) 0.0189(11) -0.0035(9) -0.0026(8) -0.0029(9)
C12 0.0140(10) 0.0190(12) 0.0114(10) -0.0048(9) 0.0008(8) -0.0027(9)
C30A 0.0171(11) 0.0190(12) 0.0242(12) -0.0058(10) -0.0027(9) -0.0043(9)
C15A 0.0201(12) 0.0193(13) 0.0300(14) -0.0080(11) 0.0004(10) -0.0022(10)
C9 0.0180(11) 0.0298(14) 0.0212(12) -0.0146(11) 0.0006(9) -0.0080(10)
C2 0.0195(11) 0.0213(13) 0.0214(12) -0.0046(10) -0.0004(9) -0.0093(10)
C13A 0.0163(11) 0.0158(11) 0.0157(11) -0.0053(9) -0.0008(8) -0.0049(9)
C13 0.0181(11) 0.0179(12) 0.0154(11) -0.0058(9) 0.0000(8) -0.0061(9)
C19A 0.0190(11) 0.0212(13) 0.0207(12) -0.0023(10) -0.0015(9) -0.0054(9)
C6 0.0263(13) 0.0335(15) 0.0127(11) -0.0033(11) -0.0042(9) -0.0081(11)
C5 0.0257(13) 0.0278(14) 0.0128(11) 0.0021(10) -0.0025(9) -0.0087(10)
C3 0.0207(12) 0.0194(12) 0.0170(11) 0.0009(10) 0.0015(9) -0.0084(9)
C10 0.0131(10) 0.0188(12) 0.0155(11) -0.0089(9) 0.0018(8) -0.0029(8)
C24 0.0112(10) 0.0213(12) 0.0184(11) -0.0093(10) 0.0024(8) -0.0042(9)
C22A 0.0187(12) 0.0336(15) 0.0222(13) -0.0157(12) -0.0004(9) 0.0024(10)
C8 0.0210(12) 0.0335(15) 0.0161(11) -0.0121(11) -0.0019(9) -0.0088(10)
C30 0.0217(12) 0.0300(14) 0.0268(13) -0.0159(12) 0.0004(10) -0.0108(11)
C27 0.0263(13) 0.0211(13) 0.0233(12) -0.0101(10) -0.0032(10) -0.0076(10)
C28 0.0243(12) 0.0158(12) 0.0180(11) -0.0056(10) 0.0012(9) -0.0051(9)
C14 0.0154(11) 0.0256(13) 0.0155(11) -0.0042(10) -0.0010(8) -0.0084(9)
C26 0.0188(12) 0.0242(13) 0.0274(13) -0.0125(11) -0.0002(9) -0.0063(10)
N5 0.0327(13) 0.0290(13) 0.0415(15) -0.0134(11) 0.0002(11) -0.0153(11)
C7 0.0163(11) 0.0263(13) 0.0159(11) -0.0074(10) -0.0002(9) -0.0056(9)
C23 0.0268(13) 0.0364(16) 0.0185(12) -0.0037(11) -0.0027(10) -0.0149(12)
C17A 0.0174(12) 0.0290(15) 0.0236(13) -0.0021(11) -0.0013(10) -0.0011(10)
C29 0.0194(12) 0.0283(14) 0.0292(14) -0.0155(12) 0.0021(10) -0.0062(10)
C15 0.0201(12) 0.0235(13) 0.0184(12) -0.0036(10) -0.0048(9) -0.0080(10)
C33A 0.0300(14) 0.0243(14) 0.0167(12) -0.0023(11) -0.0027(10) 0.0020(11)
C29A 0.0161(11) 0.0225(13) 0.0359(15) -0.0110(12) -0.0010(10) -0.0007(10)
C34 0.0529(19) 0.0230(15) 0.0287(15) -0.0029(12) 0.0092(13) -0.0062(13)
C16 0.0235(12) 0.0289(14) 0.0209(12) 0.0017(11) -0.0055(10) -0.0155(11)
C19 0.0204(12) 0.0245(13) 0.0242(13) -0.0068(11) 0.0018(10) -0.0087(10)
C16A 0.0205(12) 0.0177(13) 0.0314(14) -0.0028(11) 0.0019(10) 0.0015(10)
C17 0.0194(12) 0.0376(16) 0.0202(13) 0.0021(11) -0.0009(10) -0.0104(11)
C18 0.0239(13) 0.0327(16) 0.0273(14) -0.0091(12) 0.0035(11) -0.0023(11)
C33 0.0357(15) 0.0257(14) 0.0310(14) -0.0149(12) 0.0166(11) -0.0196(12)
C18A 0.0240(13) 0.0300(15) 0.0209(13) -0.0025(11) -0.0049(10) -0.0068(11)
C27A 0.0233(12) 0.0228(13) 0.0271(13) -0.0090(11) -0.0007(10) -0.0100(10)
C23A 0.0336(16) 0.079(3) 0.0249(15) -0.0175(16) 0.0084(12) -0.0240(17)
C28A 0.0240(12) 0.0200(13) 0.0311(14) -0.0118(11) 0.0033(10) -0.0073(10)
C31A 0.0268(14) 0.0419(18) 0.058(2) -0.0368(17) 0.0040(13) -0.0063(13)
C21 0.0251(15) 0.053(2) 0.056(2) 0.0044(18) 0.0088(14) -0.0129(15)
C31 0.0268(13) 0.0229(13) 0.0220(12) -0.0119(11) 0.0018(10) -0.0039(10)
C20A 0.0258(14) 0.0352(17) 0.0261(14) 0.0037(12) -0.0045(11) 0.0003(12)
C21A 0.0498(19) 0.0377(18) 0.0249(15) 0.0013(13) -0.0111(13) -0.0091(15)
C20 0.0297(15) 0.055(2) 0.0324(16) -0.0046(15) 0.0089(12) -0.0170(15)
C32A 0.114(4) 0.0276(19) 0.063(3) -0.0248(19) -0.033(3) 0.013(2)
C34A 0.0420(18) 0.056(2) 0.0276(16) 0.0021(15) 0.0081(13) -0.0186(16)
C32 0.0450(18) 0.0339(17) 0.0263(15) -0.0072(13) 0.0112(13) -0.0011(14)
C36 0.0345(12) 0.0286(12) 0.0378(12) -0.0032(9) 0.0170(9) 0.0089(9)
C38 0.0345(12) 0.0286(12) 0.0378(12) -0.0032(9) 0.0170(9) 0.0089(9)
C35 0.0345(12) 0.0286(12) 0.0378(12) -0.0032(9) 0.0170(9) 0.0089(9)
C37 0.0345(12) 0.0286(12) 0.0378(12) -0.0032(9) 0.0170(9) 0.0089(9)
C39 0.0345(12) 0.0286(12) 0.0378(12) -0.0032(9) 0.0170(9) 0.0089(9)
O11 0.0311(11) 0.0251(11) 0.0466(13) -0.0081(10) 0.0020(9) -0.0133(9)
O10 0.0511(14) 0.0302(12) 0.0424(13) -0.0045(10) -0.0115(10) -0.0201(10)
O9 0.0418(13) 0.0485(15) 0.0383(13) -0.0139(11) 0.0045(10) -0.0175(11)
N7 0.0213(11) 0.0224(12) 0.0361(13) -0.0062(10) -0.0070(9) -0.0040(9)
O7 0.0393(13) 0.0449(14) 0.0428(13) 0.0092(11) -0.0118(10) -0.0182(11)
O6 0.0411(13) 0.0499(16) 0.0617(17) -0.0170(14) -0.0021(12) -0.0177(12)
N6 0.0455(17) 0.056(2) 0.0428(17) -0.0081(15) -0.0052(13) -0.0323(15)
O8 0.107(3) 0.121(3) 0.0446(17) -0.0295(19) -0.0016(17) -0.066(2)

loop_
_atom_type_symbol
_atom_type_description
_atom_type_scat_dispersion_real
_atom_type_scat_dispersion_imag
_atom_type_scat_source
C C 0.0033 0.0016 'International Tables Vol C Tables 4.2.6.8 and 6.1.1.4'
H H 0.0000 0.0000 'International Tables Vol C Tables 4.2.6.8 and 6.1.1.4'
N N 0.0061 0.0033 'International Tables Vol C Tables 4.2.6.8 and 6.1.1.4'
O O 0.0106 0.0060 'International Tables Vol C Tables 4.2.6.8 and 6.1.1.4'
Cd Cd -0.8075 1.2024 'International Tables Vol C Tables 4.2.6.8 and 6.1.1.4'

loop_
_geom_angle_atom_site_label_1
_geom_angle_atom_site_label_2
_geom_angle_atom_site_label_3
_geom_angle
_geom_angle_site_symmetry_1
_geom_angle_site_symmetry_3
O2A Cd1 O1 97.24(6) . .
N1A Cd1 O2A 135.33(6) . .
N1A Cd1 O1A 65.83(6) . .
N1A Cd1 O1 83.62(6) . .
N1A Cd1 N1 140.77(6) . .
O1A Cd1 O2A 155.80(6) . .
O1A Cd1 O1 97.01(6) . .
N2 Cd1 O2A 75.43(6) . .
N2 Cd1 N1A 132.95(7) . .
N2 Cd1 O1A 80.63(6) . .
N2 Cd1 O1 134.48(6) . .
N2 Cd1 N2A 130.37(6) . .
N2 Cd1 N1 69.47(7) . .
N2A Cd1 O2A 65.86(6) . .
N2A Cd1 N1A 70.14(7) . .
N2A Cd1 O1A 135.78(6) . .
N2A Cd1 O1 81.81(6) . .
N2A Cd1 N1 124.28(7) . .
N1 Cd1 O2A 74.84(6) . .
N1 Cd1 O1A 93.63(6) . .
N1 Cd1 O1 65.31(6) . .
C24A O2A Cd1 117.08(15) . .
C12A N1A Cd1 116.63(15) . .
C1A N1A Cd1 123.05(15) . .
C1A N1A C12A 119.6(2) . .
C13A O1A Cd1 118.77(14) . .
C13 O1 Cd1 117.74(15) . .
C11 N2 Cd1 116.44(15) . .
C10 N2 Cd1 123.00(15) . .
C10 N2 C11 119.3(2) . .
C10A N2A Cd1 123.03(15) . .
C10A N2A C11A 119.58(19) . .
C11A N2A Cd1 117.14(15) . .
C14A N3A C22A 115.96(19) . .
C13A N3A C14A 123.7(2) . .
C13A N3A C22A 118.6(2) . .
C24A N4A C25A 123.9(2) . .
C24A N4A C33A 118.3(2) . .
C25A N4A C33A 116.3(2) . .
C1 N1 Cd1 123.08(15) . .
C1 N1 C12 119.2(2) . .
C12 N1 Cd1 114.83(15) . .
C13 N3 C22 118.24(19) . .
C13 N3 C14 123.59(19) . .
C14 N3 C22 115.40(18) . .
C7A C8A H8A 120.1 . .
C9A C8A H8A 120.1 . .
C9A C8A C7A 119.9(2) . .
C25 N4 C33 116.7(2) . .
C24 N4 C25 121.7(2) . .
C24 N4 C33 117.9(2) . .
C12A C4A C5A 119.7(2) . .
C3A C4A C12A 116.8(2) . .
C3A C4A C5A 123.5(2) . .
C7A C6A H6A 119.6 . .
C5A C6A H6A 119.6 . .
C5A C6A C7A 120.7(2) . .
N1A C12A C4A 122.8(2) . .
N1A C12A C11A 118.1(2) . .
C4A C12A C11A 119.1(2) . .
N3 C22 H22A 109.2 . .
N3 C22 H22B 109.2 . .
N3 C22 C23 112.0(2) . .
H22A C22 H22B 107.9 . .
C23 C22 H22A 109.2 . .
C23 C22 H22B 109.2 . .
N1 C1 C2 122.0(2) . .
N1 C1 C13 111.6(2) . .
C2 C1 C13 126.0(2) . .
O2A C24A N4A 120.6(2) . .
O2A C24A C10A 117.9(2) . .
N4A C24A C10A 121.4(2) . .
N2A C10A C24A 111.80(19) . .
N2A C10A C9A 121.3(2) . .
C9A C10A C24A 126.7(2) . .
N2 C11 C12 117.5(2) . .
N2 C11 C7 122.9(2) . .
C7 C11 C12 119.6(2) . .
C8A C7A C6A 123.1(2) . .
C8A C7A C11A 117.1(2) . .
C11A C7A C6A 119.7(2) . .
C8A C9A C10A 119.4(2) . .
C8A C9A H9A 120.3 . .
C10A C9A H9A 120.3 . .
C12 C4 C5 118.9(2) . .
C3 C4 C12 116.9(2) . .
C3 C4 C5 124.1(2) . .
C15A C14A N3A 119.7(2) . .
C15A C14A C19A 120.8(2) . .
C19A C14A N3A 119.5(2) . .
N2A C11A C12A 117.65(19) . .
N2A C11A C7A 122.7(2) . .
C7A C11A C12A 119.6(2) . .
C4A C3A H3A 120.0 . .
C2A C3A C4A 120.0(2) . .
C2A C3A H3A 120.0 . .
C4A C5A H5A 119.5 . .
C6A C5A C4A 121.0(2) . .
C6A C5A H5A 119.5 . .
C26A C25A N4A 120.4(2) . .
C30A C25A N4A 119.0(2) . .
C30A C25A C26A 120.5(2) . .
N1A C1A C2A 121.2(2) . .
N1A C1A C13A 111.7(2) . .
C2A C1A C13A 126.9(2) . .
C25A C26A H26A 120.2 . .
C27A C26A C25A 119.6(2) . .
C27A C26A H26A 120.2 . .
C30 C25 N4 119.1(2) . .
C30 C25 C26 120.4(2) . .
C26 C25 N4 120.4(2) . .
C3A C2A C1A 119.4(2) . .
C3A C2A H2A 120.3 . .
C1A C2A H2A 120.3 . .
N1 C12 C11 117.1(2) . .
N1 C12 C4 122.9(2) . .
C4 C12 C11 120.0(2) . .
C25A C30A H30A 120.3 . .
C25A C30A C29A 119.4(2) . .
C29A C30A H30A 120.3 . .
C14A C15A H15A 120.5 . .
C14A C15A C16A 119.0(2) . .
C16A C15A H15A 120.5 . .
C10 C9 H9 120.5 . .
C8 C9 H9 120.5 . .
C8 C9 C10 118.9(2) . .
C1 C2 H2 120.6 . .
C3 C2 C1 118.7(2) . .
C3 C2 H2 120.6 . .
O1A C13A N3A 121.7(2) . .
O1A C13A C1A 118.2(2) . .
N3A C13A C1A 120.0(2) . .
O1 C13 N3 122.1(2) . .
O1 C13 C1 118.4(2) . .
N3 C13 C1 119.4(2) . .
C14A C19A H19A 120.3 . .
C18A C19A C14A 119.3(2) . .
C18A C19A H19A 120.3 . .
C5 C6 H6 119.3 . .
C5 C6 C7 121.4(2) . .
C7 C6 H6 119.3 . .
C4 C5 H5 119.5 . .
C6 C5 C4 121.1(2) . .
C6 C5 H5 119.5 . .
C4 C3 H3 119.9 . .
C2 C3 C4 120.2(2) . .
C2 C3 H3 119.9 . .
N2 C10 C9 121.9(2) . .
N2 C10 C24 112.84(19) . .
C9 C10 C24 124.6(2) . .
O2 C24 N4 123.4(2) . .
O2 C24 C10 117.8(2) . .
N4 C24 C10 118.8(2) . .
N3A C22A H22C 109.3 . .
N3A C22A H22D 109.3 . .
N3A C22A C23A 111.7(2) . .
H22C C22A H22D 108.0 . .
C23A C22A H22C 109.3 . .
C23A C22A H22D 109.3 . .
C9 C8 H8 119.9 . .
C9 C8 C7 120.3(2) . .
C7 C8 H8 119.9 . .
C25 C30 H30 120.1 . .
C25 C30 C29 119.9(2) . .
C29 C30 H30 120.1 . .
C28 C27 H27 119.4 . .
C26 C27 H27 119.4 . .
C26 C27 C28 121.3(2) . .
C27 C28 C29 118.3(2) . .
C27 C28 C31 120.8(2) . .
C29 C28 C31 120.9(2) . .
C15 C14 N3 119.8(2) . .
C19 C14 N3 120.0(2) . .
C19 C14 C15 120.0(2) . .
C25 C26 H26 120.3 . .
C27 C26 C25 119.4(2) . .
C27 C26 H26 120.3 . .
O5 N5 O4 118.4(3) . .
O5 N5 O3 125.0(3) . .
O3 N5 O4 116.6(3) . .
C11 C7 C6 118.9(2) . .
C11 C7 C8 116.6(2) . .
C8 C7 C6 124.5(2) . .
C22 C23 H23A 109.5 . .
C22 C23 H23B 109.5 . .
C22 C23 H23C 109.5 . .
H23A C23 H23B 109.5 . .
H23A C23 H23C 109.5 . .
H23B C23 H23C 109.5 . .
C16A C17A C18A 118.0(2) . .
C16A C17A C20A 121.7(3) . .
C18A C17A C20A 120.3(3) . .
C30 C29 C28 120.8(2) . .
C30 C29 H29 119.6 . .
C28 C29 H29 119.6 . .
C14 C15 H15 120.0 . .
C16 C15 C14 120.0(2) . .
C16 C15 H15 120.0 . .
N4A C33A H33A 109.3 . .
N4A C33A H33B 109.3 . .
N4A C33A C34A 111.7(2) . .
H33A C33A H33B 107.9 . .
C34A C33A H33A 109.3 . .
C34A C33A H33B 109.3 . .
C30A C29A H29A 119.6 . .
C30A C29A C28A 120.9(2) . .
C28A C29A H29A 119.6 . .
H34A C34 H34B 109.5 . .
H34A C34 H34C 109.5 . .
H34B C34 H34C 109.5 . .
C33 C34 H34A 109.5 . .
C33 C34 H34B 109.5 . .
C33 C34 H34C 109.5 . .
C15 C16 H16 119.5 . .
C15 C16 C17 121.1(3) . .
C17 C16 H16 119.5 . .
C14 C19 H19 120.2 . .
C14 C19 C18 119.6(3) . .
C18 C19 H19 120.2 . .
C15A C16A C17A 121.5(3) . .
C15A C16A H16A 119.3 . .
C17A C16A H16A 119.3 . .
C16 C17 C18 118.4(2) . .
C16 C17 C20 120.6(3) . .
C18 C17 C20 120.9(3) . .
C19 C18 H18 119.6 . .
C17 C18 C19 120.9(3) . .
C17 C18 H18 119.6 . .
N4 C33 C34 112.7(2) . .
N4 C33 H33C 109.0 . .
N4 C33 H33D 109.0 . .
C34 C33 H33C 109.0 . .
C34 C33 H33D 109.0 . .
H33C C33 H33D 107.8 . .
C19A C18A C17A 121.3(3) . .
C19A C18A H18A 119.3 . .
C17A C18A H18A 119.3 . .
C26A C27A H27A 119.6 . .
C26A C27A C28A 120.9(2) . .
C28A C27A H27A 119.6 . .
C22A C23A H23D 109.5 . .
C22A C23A H23E 109.5 . .
C22A C23A H23F 109.5 . .
H23D C23A H23E 109.5 . .
H23D C23A H23F 109.5 . .
H23E C23A H23F 109.5 . .
C29A C28A C31A 119.9(2) . .
C27A C28A C29A 118.7(2) . .
C27A C28A C31A 121.4(2) . .
C28A C31A H31A 109.1 . .
C28A C31A H31B 109.1 . .
H31A C31A H31B 107.9 . .
C32A C31A C28A 112.4(3) . .
C32A C31A H31A 109.1 . .
C32A C31A H31B 109.1 . .
H21A C21 H21B 109.5 . .
H21A C21 H21C 109.5 . .
H21B C21 H21C 109.5 . .
C20 C21 H21A 109.5 . .
C20 C21 H21B 109.5 . .
C20 C21 H21C 109.5 . .
C28 C31 H31C 109.4 . .
C28 C31 H31D 109.4 . .
H31C C31 H31D 108.0 . .
C32 C31 C28 111.4(2) . .
C32 C31 H31C 109.4 . .
C32 C31 H31D 109.4 . .
C17A C20A H20A 108.9 . .
C17A C20A H20B 108.9 . .
H20A C20A H20B 107.7 . .
C21A C20A C17A 113.4(2) . .
C21A C20A H20A 108.9 . .
C21A C20A H20B 108.9 . .
C20A C21A H21D 109.5 . .
C20A C21A H21E 109.5 . .
C20A C21A H21F 109.5 . .
H21D C21A H21E 109.5 . .
H21D C21A H21F 109.5 . .
H21E C21A H21F 109.5 . .
C17 C20 H20C 109.0 . .
C17 C20 H20D 109.0 . .
C21 C20 C17 113.1(3) . .
C21 C20 H20C 109.0 . .
C21 C20 H20D 109.0 . .
H20C C20 H20D 107.8 . .
C31A C32A H32A 109.5 . .
C31A C32A H32B 109.5 . .
C31A C32A H32C 109.5 . .
H32A C32A H32B 109.5 . .
H32A C32A H32C 109.5 . .
H32B C32A H32C 109.5 . .
C33A C34A H34D 109.5 . .
C33A C34A H34E 109.5 . .
C33A C34A H34F 109.5 . .
H34D C34A H34E 109.5 . .
H34D C34A H34F 109.5 . .
H34E C34A H34F 109.5 . .
C31 C32 H32D 109.5 . .
C31 C32 H32E 109.5 . .
C31 C32 H32F 109.5 . .
H32D C32 H32E 109.5 . .
H32D C32 H32F 109.5 . .
H32E C32 H32F 109.5 . .
C35 C36 C35 59.1(5) 2_775 .
C35 C36 C37 50.8(4) 2_775 .
C35 C36 C37 109.4(5) . .
C35 C36 C39 128.0(5) 2_775 2_775
C39 C36 C35 69.3(4) 2_775 .
C39 C36 C37 178.6(5) 2_775 .
C35 C38 C39 67.4(5) 2_775 .
C37 C38 C35 52.0(5) . 2_775
C37 C38 C39 118.7(6) . .
C36 C35 C36 120.9(5) 2_775 .
C36 C35 C38 126.7(6) 2_775 2_775
C36 C35 C35 68.3(7) 2_775 2_775
C36 C35 C39 172.2(6) 2_775 2_775
C36 C35 C39 54.0(4) . 2_775
C38 C35 C36 112.0(7) 2_775 .
C38 C35 C39 58.0(5) 2_775 2_775
C35 C35 C36 52.6(5) 2_775 .
C35 C35 C38 163.5(10) 2_775 2_775
C35 C35 C39 106.3(8) 2_775 2_775
C37 C35 C36 74.0(6) 2_775 2_775
C37 C35 C36 162.8(8) 2_775 .
C37 C35 C38 52.7(5) 2_775 2_775
C37 C35 C35 141.2(11) 2_775 2_775
C37 C35 C39 110.2(7) 2_775 2_775
C38 C37 C36 130.5(6) . .
C35 C37 C36 55.2(5) 2_775 .
C35 C37 C38 75.3(7) 2_775 .
C36 C39 C38 111.3(6) 2_775 .
C36 C39 C35 56.6(4) 2_775 2_775
C38 C39 C35 54.6(4) . 2_775
O10 N7 O11 119.2(2) . .
O10 N7 O9 123.1(3) . .
O9 N7 O11 117.6(2) . .
O6 N6 O7 116.9(3) . .
O8 N6 O7 115.6(4) . .
O8 N6 O6 127.5(4) . .

loop_
_geom_bond_atom_site_label_1
_geom_bond_atom_site_label_2
_geom_bond_distance
_geom_bond_site_symmetry_2
Cd1 O2A 2.4692(17) .
Cd1 N1A 2.3624(19) .
Cd1 O1A 2.4685(17) .
Cd1 O1 2.4994(17) .
Cd1 N2 2.3389(19) .
Cd1 N2A 2.3522(18) .
Cd1 N1 2.3712(19) .
O2 C24 1.237(3) .
O2A C24A 1.239(3) .
N1A C12A 1.344(3) .
N1A C1A 1.338(3) .
O1A C13A 1.233(3) .
O1 C13 1.237(3) .
N2 C11 1.347(3) .
N2 C10 1.324(3) .
N2A C10A 1.332(3) .
N2A C11A 1.349(3) .
N3A C14A 1.449(3) .
N3A C13A 1.351(3) .
N3A C22A 1.481(3) .
N4A C24A 1.344(3) .
N4A C25A 1.441(3) .
N4A C33A 1.482(3) .
O5 N5 1.202(3) .
N1 C1 1.325(3) .
N1 C12 1.353(3) .
N3 C22 1.482(3) .
N3 C13 1.358(3) .
N3 C14 1.437(3) .
O4 N5 1.322(4) .
C8A H8A 0.9300 .
C8A C7A 1.405(3) .
C8A C9A 1.376(3) .
N4 C25 1.444(3) .
N4 C24 1.345(3) .
N4 C33 1.473(3) .
C4A C12A 1.409(3) .
C4A C3A 1.407(3) .
C4A C5A 1.439(3) .
C6A H6A 0.9300 .
C6A C7A 1.438(3) .
C6A C5A 1.353(4) .
C12A C11A 1.449(3) .
C22 H22A 0.9700 .
C22 H22B 0.9700 .
C22 C23 1.512(4) .
C1 C2 1.409(3) .
C1 C13 1.510(3) .
C24A C10A 1.517(3) .
O3 N5 1.239(3) .
C10A C9A 1.408(3) .
C11 C12 1.444(3) .
C11 C7 1.409(3) .
C7A C11A 1.405(3) .
C9A H9A 0.9300 .
C4 C12 1.404(3) .
C4 C5 1.438(3) .
C4 C3 1.402(4) .
C14A C15A 1.386(4) .
C14A C19A 1.386(4) .
C3A H3A 0.9300 .
C3A C2A 1.377(3) .
C5A H5A 0.9300 .
C25A C26A 1.390(3) .
C25A C30A 1.387(3) .
C1A C2A 1.405(3) .
C1A C13A 1.523(3) .
C26A H26A 0.9300 .
C26A C27A 1.384(4) .
C25 C30 1.382(3) .
C25 C26 1.387(3) .
C2A H2A 0.9300 .
C30A H30A 0.9300 .
C30A C29A 1.388(4) .
C15A H15A 0.9300 .
C15A C16A 1.389(4) .
C9 H9 0.9300 .
C9 C10 1.413(3) .
C9 C8 1.366(4) .
C2 H2 0.9300 .
C2 C3 1.378(3) .
C19A H19A 0.9300 .
C19A C18A 1.385(4) .
C6 H6 0.9300 .
C6 C5 1.354(4) .
C6 C7 1.434(4) .
C5 H5 0.9300 .
C3 H3 0.9300 .
C10 C24 1.506(3) .
C22A H22C 0.9700 .
C22A H22D 0.9700 .
C22A C23A 1.511(4) .
C8 H8 0.9300 .
C8 C7 1.410(4) .
C30 H30 0.9300 .
C30 C29 1.387(4) .
C27 H27 0.9300 .
C27 C28 1.391(4) .
C27 C26 1.387(4) .
C28 C29 1.394(3) .
C28 C31 1.509(3) .
C14 C15 1.386(4) .
C14 C19 1.384(4) .
C26 H26 0.9300 .
C23 H23A 0.9600 .
C23 H23B 0.9600 .
C23 H23C 0.9600 .
C17A C16A 1.394(4) .
C17A C18A 1.395(4) .
C17A C20A 1.521(4) .
C29 H29 0.9300 .
C15 H15 0.9300 .
C15 C16 1.385(4) .
C33A H33A 0.9700 .
C33A H33B 0.9700 .
C33A C34A 1.511(4) .
C29A H29A 0.9300 .
C29A C28A 1.397(4) .
C34 H34A 0.9600 .
C34 H34B 0.9600 .
C34 H34C 0.9600 .
C34 C33 1.523(5) .
C16 H16 0.9300 .
C16 C17 1.389(4) .
C19 H19 0.9300 .
C19 C18 1.396(4) .
C16A H16A 0.9300 .
C17 C18 1.393(4) .
C17 C20 1.521(4) .
C18 H18 0.9300 .
C33 H33C 0.9700 .
C33 H33D 0.9700 .
C18A H18A 0.9300 .
C27A H27A 0.9300 .
C27A C28A 1.394(4) .
C23A H23D 0.9600 .
C23A H23E 0.9600 .
C23A H23F 0.9600 .
C28A C31A 1.509(4) .
C31A H31A 0.9700 .
C31A H31B 0.9700 .
C31A C32A 1.493(6) .
C21 H21A 0.9600 .
C21 H21B 0.9600 .
C21 H21C 0.9600 .
C21 C20 1.501(5) .
C31 H31C 0.9700 .
C31 H31D 0.9700 .
C31 C32 1.506(4) .
C20A H20A 0.9700 .
C20A H20B 0.9700 .
C20A C21A 1.512(5) .
C21A H21D 0.9600 .
C21A H21E 0.9600 .
C21A H21F 0.9600 .
C20 H20C 0.9700 .
C20 H20D 0.9700 .
C32A H32A 0.9600 .
C32A H32B 0.9600 .
C32A H32C 0.9600 .
C34A H34D 0.9600 .
C34A H34E 0.9600 .
C34A H34F 0.9600 .
C32 H32D 0.9600 .
C32 H32E 0.9600 .
C32 H32F 0.9600 .
C36 C35 1.496(8) .
C36 C35 1.278(9) 2_775
C36 C37 1.496(8) .
C36 C39 1.450(8) 2_775
C38 C35 1.480(10) 2_775
C38 C37 1.218(11) .
C38 C39 1.539(10) .
C35 C36 1.278(9) 2_775
C35 C38 1.480(10) 2_775
C35 C35 1.382(13) 2_775
C35 C37 1.205(9) 2_775
C35 C39 1.676(12) 2_775
C37 C35 1.205(9) 2_775
C39 C36 1.450(8) 2_775
C39 C35 1.676(12) 2_775
O11 N7 1.299(3) .
O10 N7 1.227(3) .
O9 N7 1.229(3) .
O7 N6 1.339(4) .
O6 N6 1.215(4) .
N6 O8 1.206(4) .

loop_
_geom_torsion_atom_site_label_1
_geom_torsion_atom_site_label_2
_geom_torsion_atom_site_label_3
_geom_torsion_atom_site_label_4
_geom_torsion
_geom_torsion_site_symmetry_1
_geom_torsion_site_symmetry_4
Cd1 O2A C24A N4A 158.26(17) . .
Cd1 O2A C24A C10A -24.7(3) . .
Cd1 N1A C12A C4A 172.06(16) . .
Cd1 N1A C12A C11A -6.3(2) . .
Cd1 N1A C1A C2A -167.35(16) . .
Cd1 N1A C1A C13A 7.8(2) . .
Cd1 O1A C13A N3A -165.86(17) . .
Cd1 O1A C13A C1A 18.1(3) . .
Cd1 O1 C13 N3 -164.98(17) . .
Cd1 O1 C13 C1 18.6(3) . .
Cd1 N2 C11 C12 13.7(3) . .
Cd1 N2 C11 C7 -164.74(18) . .
Cd1 N2 C10 C9 165.82(17) . .
Cd1 N2 C10 C24 -5.4(3) . .
Cd1 N2A C10A C24A -3.0(2) . .
Cd1 N2A C10A C9A 172.57(16) . .
Cd1 N2A C11A C12A 1.9(2) . .
Cd1 N2A C11A C7A -175.52(16) . .
Cd1 N1 C1 C2 -156.89(18) . .
Cd1 N1 C1 C13 16.7(3) . .
Cd1 N1 C12 C11 -18.8(2) . .
Cd1 N1 C12 C4 160.24(18) . .
O2A Cd1 N1A C12A -5.13(19) . .
O2A Cd1 N1A C1A 165.44(15) . .
O2A Cd1 O1A C13A -164.71(16) . .
O2A Cd1 O1 C13 -76.93(18) . .
O2A Cd1 N2 C11 62.22(16) . .
O2A Cd1 N2 C10 -104.95(18) . .
O2A Cd1 N2A C10A -5.83(16) . .
O2A Cd1 N2A C11A 168.49(17) . .
O2A Cd1 N1 C1 99.09(18) . .
O2A Cd1 N1 C12 -61.33(16) . .
O2A C24A C10A N2A 18.8(3) . .
O2A C24A C10A C9A -156.5(2) . .
N1A Cd1 O2A C24A 27.1(2) . .
N1A Cd1 O1A C13A -10.15(16) . .
N1A Cd1 O1 C13 148.07(18) . .
N1A Cd1 N2 C11 -158.15(14) . .
N1A Cd1 N2 C10 34.7(2) . .
N1A Cd1 N2A C10A -177.92(18) . .
N1A Cd1 N2A C11A -3.60(15) . .
N1A Cd1 N1 C1 -47.3(2) . .
N1A Cd1 N1 C12 152.26(15) . .
N1A C12A C11A N2A 3.0(3) . .
N1A C12A C11A C7A -179.55(19) . .
N1A C1A C2A C3A -3.8(3) . .
N1A C1A C13A O1A -17.1(3) . .
N1A C1A C13A N3A 166.8(2) . .
O1A Cd1 O2A C24A 173.24(16) . .
O1A Cd1 N1A C12A -170.62(17) . .
O1A Cd1 N1A C1A -0.06(16) . .
O1A Cd1 O1 C13 83.46(18) . .
O1A Cd1 N2 C11 -114.25(16) . .
O1A Cd1 N2 C10 78.58(18) . .
O1A Cd1 N2A C10A -172.40(15) . .
O1A Cd1 N2A C11A 1.92(19) . .
O1A Cd1 N1 C1 -102.52(18) . .
O1A Cd1 N1 C12 97.06(16) . .
O1 Cd1 O2A C24A -61.12(18) . .
O1 Cd1 N1A C12A 88.73(16) . .
O1 Cd1 N1A C1A -100.71(17) . .
O1 Cd1 O1A C13A 69.61(17) . .
O1 Cd1 N2 C11 -23.6(2) . .
O1 Cd1 N2 C10 169.23(16) . .
O1 Cd1 N2A C10A 95.94(17) . .
O1 Cd1 N2A C11A -89.73(15) . .
O1 Cd1 N1 C1 -6.47(17) . .
O1 Cd1 N1 C12 -166.89(18) . .
N2 Cd1 O2A C24A 164.71(18) . .
N2 Cd1 N1A C12A -122.05(15) . .
N2 Cd1 N1A C1A 48.5(2) . .
N2 Cd1 O1A C13A -156.35(18) . .
N2 Cd1 O1 C13 -0.3(2) . .
N2 Cd1 N2A C10A -47.8(2) . .
N2 Cd1 N2A C11A 126.48(15) . .
N2 Cd1 N1 C1 178.91(19) . .
N2 Cd1 N1 C12 18.49(15) . .
N2 C11 C12 N1 3.7(3) . .
N2 C11 C12 C4 -175.3(2) . .
N2 C11 C7 C6 176.7(2) . .
N2 C11 C7 C8 -2.5(3) . .
N2 C10 C24 O2 36.5(3) . .
N2 C10 C24 N4 -146.2(2) . .
N2A Cd1 O2A C24A 16.51(16) . .
N2A Cd1 N1A C12A 5.16(15) . .
N2A Cd1 N1A C1A 175.72(18) . .
N2A Cd1 O1A C13A -15.8(2) . .
N2A Cd1 O1 C13 -141.15(19) . .
N2A Cd1 N2 C11 101.35(17) . .
N2A Cd1 N2 C10 -65.8(2) . .
N2A Cd1 N1 C1 53.3(2) . .
N2A Cd1 N1 C12 -107.09(16) . .
N2A C10A C9A C8A 2.2(3) . .
N3A C14A C15A C16A -176.7(2) . .
N3A C14A C19A C18A 177.7(2) . .
N4A C24A C10A N2A -164.2(2) . .
N4A C24A C10A C9A 20.5(4) . .
N4A C25A C26A C27A -177.2(2) . .
N4A C25A C30A C29A 178.5(2) . .
N1 Cd1 O2A C24A -123.04(18) . .
N1 Cd1 N1A C12A 125.46(15) . .
N1 Cd1 N1A C1A -64.0(2) . .
N1 Cd1 O1A C13A 135.16(17) . .
N1 Cd1 O1 C13 -7.33(17) . .
N1 Cd1 N2 C11 -16.76(15) . .
N1 Cd1 N2 C10 176.08(19) . .
N1 Cd1 N2A C10A 43.45(19) . .
N1 Cd1 N2A C11A -142.23(14) . .
N1 C1 C2 C3 -1.8(4) . .
N1 C1 C13 O1 -23.1(3) . .
N1 C1 C13 N3 160.4(2) . .
N3 C14 C15 C16 177.7(2) . .
N3 C14 C19 C18 -178.1(2) . .
C8A C7A C11A N2A 2.9(3) . .
C8A C7A C11A C12A -174.4(2) . .
N4 C25 C30 C29 175.4(2) . .
N4 C25 C26 C27 -175.7(2) . .
C4A C12A C11A N2A -175.39(19) . .
C4A C12A C11A C7A 2.1(3) . .
C4A C3A C2A C1A 0.6(3) . .
C6A C7A C11A N2A 179.7(2) . .
C6A C7A C11A C12A 2.4(3) . .
C12A N1A C1A C2A 2.9(3) . .
C12A N1A C1A C13A 178.12(18) . .
C12A C4A C3A C2A 3.2(3) . .
C12A C4A C5A C6A 2.9(3) . .
C22 N3 C13 O1 -4.0(4) . .
C22 N3 C13 C1 172.4(2) . .
C22 N3 C14 C15 -68.9(3) . .
C22 N3 C14 C19 107.1(3) . .
C1 N1 C12 C11 179.9(2) . .
C1 N1 C12 C4 -1.0(3) . .
C1 C2 C3 C4 -0.9(4) . .
C24A N4A C25A C26A 52.2(3) . .
C24A N4A C25A C30A -127.5(3) . .
C24A N4A C33A C34A -86.7(3) . .
C24A C10A C9A C8A 177.1(2) . .
C10A N2A C11A C12A 176.38(19) . .
C10A N2A C11A C7A -1.0(3) . .
C11 N2 C10 C9 -1.0(3) . .
C11 N2 C10 C24 -172.18(19) . .
C7A C8A C9A C10A -0.1(3) . .
C7A C6A C5A C4A 1.7(4) . .
C9A C8A C7A C6A -179.0(2) . .
C9A C8A C7A C11A -2.3(3) . .
C14A N3A C13A O1A 162.5(2) . .
C14A N3A C13A C1A -21.5(3) . .
C14A N3A C22A C23A -75.6(3) . .
C14A C15A C16A C17A -2.4(4) . .
C14A C19A C18A C17A 0.2(4) . .
C11A N2A C10A C24A -177.24(19) . .
C11A N2A C10A C9A -1.6(3) . .
C3A C4A C12A N1A -4.2(3) . .
C3A C4A C12A C11A 174.1(2) . .
C3A C4A C5A C6A -175.9(2) . .
C5A C4A C12A N1A 177.0(2) . .
C5A C4A C12A C11A -4.7(3) . .
C5A C4A C3A C2A -178.1(2) . .
C5A C6A C7A C8A 172.3(2) . .
C5A C6A C7A C11A -4.4(3) . .
C25A N4A C24A O2A -165.7(2) . .
C25A N4A C24A C10A 17.4(3) . .
C25A N4A C33A C34A 80.3(3) . .
C25A C26A C27A C28A -2.2(4) . .
C25A C30A C29A C28A -0.4(4) . .
C1A N1A C12A C4A 1.2(3) . .
C1A N1A C12A C11A -177.16(19) . .
C26A C25A C30A C29A -1.3(4) . .
C26A C27A C28A C29A 0.5(4) . .
C26A C27A C28A C31A -178.2(3) . .
C25 N4 C24 O2 -152.1(2) . .
C25 N4 C24 C10 30.8(3) . .
C25 N4 C33 C34 83.1(3) . .
C25 C30 C29 C28 0.0(4) . .
C2A C1A C13A O1A 157.7(2) . .
C2A C1A C13A N3A -18.3(3) . .
C12 N1 C1 C2 2.7(3) . .
C12 N1 C1 C13 176.27(19) . .
C12 C11 C7 C6 -1.7(3) . .
C12 C11 C7 C8 179.1(2) . .
C12 C4 C5 C6 -0.5(4) . .
C12 C4 C3 C2 2.4(4) . .
C30A C25A C26A C27A 2.6(4) . .
C30A C29A C28A C27A 0.8(4) . .
C30A C29A C28A C31A 179.5(3) . .
C15A C14A C19A C18A -2.9(4) . .
C9 C10 C24 O2 -134.4(2) . .
C9 C10 C24 N4 42.8(3) . .
C9 C8 C7 C11 0.2(4) . .
C9 C8 C7 C6 -179.0(2) . .
C2 C1 C13 O1 150.1(2) . .
C2 C1 C13 N3 -26.4(4) . .
C13A N3A C14A C15A 118.9(3) . .
C13A N3A C14A C19A -61.7(3) . .
C13A N3A C22A C23A 90.1(3) . .
C13A C1A C2A C3A -178.2(2) . .
C13 N3 C22 C23 94.9(3) . .
C13 N3 C14 C15 130.3(3) . .
C13 N3 C14 C19 -53.7(3) . .
C13 C1 C2 C3 -174.4(2) . .
C19A C14A C15A C16A 4.0(4) . .
C5 C4 C12 N1 178.9(2) . .
C5 C4 C12 C11 -2.1(3) . .
C5 C4 C3 C2 -178.1(2) . .
C5 C6 C7 C11 -0.9(4) . .
C5 C6 C7 C8 178.3(3) . .
C3 C4 C12 N1 -1.6(3) . .
C3 C4 C12 C11 177.5(2) . .
C3 C4 C5 C6 180.0(3) . .
C10 N2 C11 C12 -178.6(2) . .
C10 N2 C11 C7 2.9(3) . .
C10 C9 C8 C7 1.5(4) . .
C24 N4 C25 C30 60.2(3) . .
C24 N4 C25 C26 -124.4(3) . .
C24 N4 C33 C34 -75.7(3) . .
C22A N3A C14A C15A -76.2(3) . .
C22A N3A C14A C19A 103.1(3) . .
C22A N3A C13A O1A -2.0(3) . .
C22A N3A C13A C1A 174.0(2) . .
C8 C9 C10 N2 -1.2(4) . .
C8 C9 C10 C24 168.9(2) . .
C30 C25 C26 C27 -0.3(4) . .
C27 C28 C29 C30 0.6(4) . .
C27 C28 C31 C32 87.0(3) . .
C28 C27 C26 C25 0.8(4) . .
C14 N3 C22 C23 -67.0(3) . .
C14 N3 C13 O1 156.3(2) . .
C14 N3 C13 C1 -27.4(3) . .
C14 C15 C16 C17 0.1(4) . .
C14 C19 C18 C17 0.7(4) . .
C26 C25 C30 C29 -0.1(4) . .
C26 C27 C28 C29 -0.9(4) . .
C26 C27 C28 C31 -178.9(3) . .
C7 C11 C12 N1 -177.8(2) . .
C7 C11 C12 C4 3.1(3) . .
C7 C6 C5 C4 2.0(4) . .
C29 C28 C31 C32 -90.9(3) . .
C15 C14 C19 C18 -2.1(4) . .
C15 C16 C17 C18 -1.4(4) . .
C15 C16 C17 C20 179.5(3) . .
C33A N4A C24A O2A 0.2(3) . .
C33A N4A C24A C10A -176.7(2) . .
C33A N4A C25A C26A -114.0(3) . .
C33A N4A C25A C30A 66.3(3) . .
C29A C28A C31A C32A -78.8(4) . .
C16 C17 C18 C19 1.0(4) . .
C16 C17 C20 C21 102.0(4) . .
C19 C14 C15 C16 1.7(4) . .
C16A C17A C18A C19A 1.4(4) . .
C16A C17A C20A C21A -125.2(3) . .
C18 C17 C20 C21 -77.0(4) . .
C33 N4 C25 C30 -97.7(3) . .
C33 N4 C25 C26 77.8(3) . .
C33 N4 C24 O2 5.5(3) . .
C33 N4 C24 C10 -171.6(2) . .
C18A C17A C16A C15A -0.3(4) . .
C18A C17A C20A C21A 55.5(4) . .
C27A C28A C31A C32A 99.9(4) . .
C31 C28 C29 C30 178.5(3) . .
C20A C17A C16A C15A -179.6(2) . .
C20A C17A C18A C19A -179.3(2) . .
C20 C17 C18 C19 -179.9(3) . .
C35 C36 C35 C36 0.001(3) 2_775 2_775
C35 C36 C35 C38 -173.1(8) 2_775 2_775
C35 C36 C35 C37 -148(2) 2_775 2_775
C35 C36 C35 C39 -172.9(6) 2_775 2_775
C35 C36 C37 C38 1.9(6) 2_775 .
C35 C36 C37 C38 10.4(8) . .
C35 C36 C37 C35 8.5(6) . 2_775
C35 C38 C37 C36 -1.6(5) 2_775 .
C35 C38 C39 C36 0.2(4) 2_775 2_775
C37 C36 C35 C36 -7.7(5) . 2_775
C37 C36 C35 C38 179.2(4) . 2_775
C37 C36 C35 C35 -7.7(6) . 2_775
C37 C36 C35 C37 -155.6(19) . 2_775
C37 C36 C35 C39 179.4(4) . 2_775
C37 C38 C39 C36 8.5(7) . 2_775
C37 C38 C39 C35 8.3(5) . 2_775
C39 C36 C35 C36 172.9(6) 2_775 2_775
C39 C36 C35 C38 -0.2(4) 2_775 2_775
C39 C36 C35 C35 172.9(6) 2_775 2_775
C39 C36 C35 C37 25(2) 2_775 2_775
C39 C36 C37 C38 35(18) 2_775 .
C39 C36 C37 C35 34(18) 2_775 2_775
C39 C38 C37 C36 -11.4(10) . .
C39 C38 C37 C35 -9.8(6) . 2_775

loop_
_platon_squeeze_void_nr
_platon_squeeze_void_average_x
_platon_squeeze_void_average_y
_platon_squeeze_void_average_z
_platon_squeeze_void_volume
_platon_squeeze_void_count_electrons
_platon_squeeze_void_content
1 0.500 0.500 0.000 404 133 ' '
